data_2221769
loop_
_publ_author_name
'Ezzine, Safa'
'Zid, Mohamed Faouzi'
'Driss, Ahmed'

_publ_section_title
;
 K~3~VO~2~(V~2~As~2~O~12~)
;
_journal_coeditor_code MG2068
_journal_issue 5
_journal_name_full 'Acta Crystallographica Section E'
_journal_page_first i31
_journal_paper_doi 10.1107/S1600536809011775
_journal_volume 65
_journal_year 2009
_chemical_formula_iupac 'K3 V3 As2 O14'
_chemical_formula_moiety 'As2 O14 V3, 3(K)'
_chemical_formula_structural 'As2 K3 O14 V3'
_chemical_formula_sum 'As2 K3 O14 V3'
_chemical_formula_weight 643.96
_chemical_name_systematic
;
tripotassium trivanadium bis(arsenate) hexaoxide
;
_space_group_IT_number 62
_symmetry_cell_setting orthorhombic
_symmetry_space_group_name_Hall '-P 2ac 2n'
_symmetry_space_group_name_H-M 'P n m a'
_atom_sites_solution_primary direct
_atom_sites_solution_secondary difmap
_audit_creation_method SHELXL-97
_cell_angle_alpha 90.00
_cell_angle_beta 90.00
_cell_angle_gamma 90.00
_cell_formula_units_Z 4
_cell_length_a 7.7490(10)
_cell_length_b 16.560(3)
_cell_length_c 10.212(2)
_cell_measurement_reflns_used 25
_cell_measurement_temperature 298(2)
_cell_measurement_theta_max 15
_cell_measurement_theta_min 10
_cell_volume 1310.4(4)
_computing_cell_refinement 'CAD-4 EXPRESS (Duisenberg, 1992; Mac\'i\<cek & Yordanov, 1992)'
_computing_data_collection 'CAD-4 EXPRESS (Duisenberg, 1992; Mac\'i\<cek & Yordanov, 1992)'
_computing_data_reduction 'XCAD4 (Harms & Wocadlo, 1995)'
_computing_molecular_graphics 'DIAMOND (Brandenburg, 1998)'
_computing_publication_material 'WinGX (Farrugia, 1999)'
_computing_structure_refinement 'SHELXL97 (Sheldrick, 2008)'
_computing_structure_solution 'SHELXS97 (Sheldrick, 2008)'
_diffrn_ambient_temperature 298(2)
_diffrn_measured_fraction_theta_full 0.983
_diffrn_measured_fraction_theta_max 0.983
_diffrn_measurement_device_type 'Enraf--Nonius CAD-4'
_diffrn_measurement_method \w/2\q
_diffrn_radiation_monochromator graphite
_diffrn_radiation_source 'fine-focus sealed tube'
_diffrn_radiation_type MoK\a
_diffrn_radiation_wavelength 0.71073
_diffrn_reflns_av_R_equivalents 0.0250
_diffrn_reflns_av_sigmaI/netI 0.0380
_diffrn_reflns_limit_h_max 1
_diffrn_reflns_limit_h_min -9
_diffrn_reflns_limit_k_max 1
_diffrn_reflns_limit_k_min -21
_diffrn_reflns_limit_l_max 13
_diffrn_reflns_limit_l_min -1
_diffrn_reflns_number 1950
_diffrn_reflns_theta_full 26.97
_diffrn_reflns_theta_max 26.97
_diffrn_reflns_theta_min 2.34
_diffrn_standards_decay_% 1.1
_diffrn_standards_interval_time 120
_diffrn_standards_number 2
_exptl_absorpt_coefficient_mu 8.133
_exptl_absorpt_correction_T_max 0.444
_exptl_absorpt_correction_T_min 0.224
_exptl_absorpt_correction_type psi-scan
_exptl_absorpt_process_details '(North <i>et al.</i>,  1968)'
_exptl_crystal_colour yellow
_exptl_crystal_density_diffrn 3.264
_exptl_crystal_density_method 'not measured'
_exptl_crystal_description prism
_exptl_crystal_F_000 1216
_exptl_crystal_size_max 0.22
_exptl_crystal_size_mid 0.16
_exptl_crystal_size_min 0.10
_refine_diff_density_max 0.752
_refine_diff_density_min -0.554
_refine_ls_extinction_coef 0.0051(2)
_refine_ls_extinction_expression Fc^*^=kFc[1+0.001xFc^2^\l^3^/sin(2\q)]^-1/4^
_refine_ls_extinction_method 'SHELXL97 (Sheldrick, 2008)'
_refine_ls_goodness_of_fit_ref 1.073
_refine_ls_matrix_type full
_refine_ls_number_parameters 107
_refine_ls_number_reflns 1451
_refine_ls_number_restraints 0
_refine_ls_restrained_S_all 1.073
_refine_ls_R_factor_all 0.0377
_refine_ls_R_factor_gt 0.0256
_refine_ls_shift/su_max 0.001
_refine_ls_shift/su_mean 0.000
_refine_ls_structure_factor_coef Fsqd
_refine_ls_weighting_details 'calc w=1/[\s^2^(Fo^2^)+(0.025P)^2^+1.8132P] where P=(Fo^2^+2Fc^2^)/3'
_refine_ls_weighting_scheme calc
_refine_ls_wR_factor_gt 0.0622
_refine_ls_wR_factor_ref 0.0661
_reflns_number_gt 1210
_reflns_number_total 1451
_reflns_threshold_expression I>2s(I)
_cod_data_source_file mg2068.cif
_cod_data_source_block I
_cod_database_code 2221769
_cod_database_fobs_code 2221769

loop_
_symmetry_equiv_pos_as_xyz
'x, y, z'
'-x+1/2, -y, z+1/2'
'x+1/2, -y+1/2, -z+1/2'
'-x, y+1/2, -z'
'-x, -y, -z'
'x-1/2, y, -z-1/2'
'-x-1/2, y-1/2, z-1/2'
'x, -y-1/2, z'

loop_
_atom_site_type_symbol
_atom_site_label
_atom_site_fract_x
_atom_site_fract_y
_atom_site_fract_z
_atom_site_U_iso_or_equiv
_atom_site_adp_type
_atom_site_calc_flag
_atom_site_refinement_flags
_atom_site_occupancy
_atom_site_disorder_assembly
_atom_site_disorder_group
As As 0.10840(5) 0.07562(2) 0.90501(4) 0.00747(13) Uani d . 1 . .
V V1 0.20184(8) 0.05848(4) 0.21845(6) 0.00838(16) Uani d . 1 . .
V V2 0.24092(12) 0.2500 0.77176(9) 0.0104(2) Uani d S 1 . .
K K1 0.08189(12) 0.10726(6) 0.54286(9) 0.0174(2) Uani d . 1 . .
K K2 0.46435(18) 0.2500 0.35139(14) 0.0203(3) Uani d S 1 . .
O O1 0.2795(3) 0.01438(15) 0.8753(3) 0.0101(5) Uani d . 1 . .
O O2 0.4117(3) 0.03661(16) 0.6225(3) 0.0113(6) Uani d . 1 . .
O O3 0.4050(4) 0.04567(16) 0.1786(3) 0.0152(6) Uani d . 1 . .
O O4 0.1232(4) 0.11681(16) 0.0562(3) 0.0126(6) Uani d . 1 . .
O O5 0.1237(4) 0.15388(16) 0.7961(3) 0.0143(6) Uani d . 1 . .
O O6 0.1942(4) 0.14453(16) 0.2994(3) 0.0127(6) Uani d . 1 . .
O O7 0.3063(5) 0.2500 0.6193(4) 0.0164(9) Uani d S 1 . .
O O8 0.4069(6) 0.2500 0.8710(4) 0.0195(9) Uani d S 1 . .

loop_
_atom_site_aniso_label
_atom_site_aniso_U_11
_atom_site_aniso_U_22
_atom_site_aniso_U_33
_atom_site_aniso_U_12
_atom_site_aniso_U_13
_atom_site_aniso_U_23
As 0.0077(2) 0.00609(19) 0.0086(2) -0.00023(14) -0.00015(14) 0.00011(14)
V1 0.0085(3) 0.0072(3) 0.0094(3) 0.0000(2) -0.0009(3) -0.0002(2)
V2 0.0136(5) 0.0064(4) 0.0111(5) 0.000 0.0007(4) 0.000
K1 0.0220(5) 0.0163(4) 0.0138(4) -0.0007(4) 0.0004(4) -0.0022(4)
K2 0.0182(6) 0.0116(5) 0.0312(8) 0.000 -0.0029(6) 0.000
O1 0.0081(13) 0.0104(12) 0.0117(13) 0.0032(10) 0.0014(11) -0.0020(11)
O2 0.0047(13) 0.0139(13) 0.0153(14) -0.0009(11) 0.0009(10) 0.0008(11)
O3 0.0112(14) 0.0168(14) 0.0178(14) 0.0026(11) 0.0032(11) 0.0047(12)
O4 0.0202(14) 0.0094(12) 0.0083(12) 0.0051(12) -0.0027(11) -0.0009(11)
O5 0.0185(14) 0.0098(12) 0.0145(14) -0.0007(11) -0.0016(12) 0.0033(11)
O6 0.0188(14) 0.0090(11) 0.0101(12) -0.0005(11) 0.0004(11) -0.0009(10)
O7 0.018(2) 0.0172(19) 0.014(2) 0.000 0.0003(17) 0.000
O8 0.023(2) 0.015(2) 0.020(2) 0.000 -0.0077(18) 0.000

loop_
_atom_type_symbol
_atom_type_description
_atom_type_scat_dispersion_real
_atom_type_scat_dispersion_imag
_atom_type_scat_source
As As 0.0499 2.0058 'International Tables Vol C Tables 4.2.6.8 and 6.1.1.4'
K K 0.2009 0.2494 'International Tables Vol C Tables 4.2.6.8 and 6.1.1.4'
O O 0.0106 0.0060 'International Tables Vol C Tables 4.2.6.8 and 6.1.1.4'
V V 0.3005 0.5294 'International Tables Vol C Tables 4.2.6.8 and 6.1.1.4'

loop_
_geom_angle_atom_site_label_1
_geom_angle_atom_site_label_2
_geom_angle_atom_site_label_3
_geom_angle_site_symmetry_1
_geom_angle_site_symmetry_3
_geom_angle
_geom_angle_publ_flag
O2 As O4 6_557 1_556 111.68(14) n
O2 As O1 6_557 . 116.70(17) n
O4 As O1 1_556 . 110.56(14) n
O2 As O5 6_557 . 104.21(14) n
O4 As O5 1_556 . 106.44(16) n
O1 As O5 . . 106.39(15) n
O3 V1 O6 . . 105.71(14) n
O3 V1 O1 . 2_554 92.92(13) n
O6 V1 O1 . 2_554 97.02(15) n
O3 V1 O4 . . 98.53(14) n
O6 V1 O4 . . 89.24(15) n
O1 V1 O4 2_554 . 164.98(11) n
O3 V1 O2 . 2_554 101.17(14) n
O6 V1 O2 . 2_554 152.50(14) n
O1 V1 O2 2_554 2_554 87.18(14) n
O4 V1 O2 . 2_554 81.10(14) n
O7 V2 O8 . . 110.2(2) n
O7 V2 O5 . . 106.24(12) n
O8 V2 O5 . . 107.62(13) n
O7 V2 O5 . 8_565 106.24(12) n
O8 V2 O5 . 8_565 107.62(13) n
O5 V2 O5 . 8_565 118.8(2) n

loop_
_geom_bond_atom_site_label_1
_geom_bond_atom_site_label_2
_geom_bond_site_symmetry_2
_geom_bond_distance
_geom_bond_publ_flag
As O2 6_557 1.679(3) n
As O4 1_556 1.692(3) n
As O1 . 1.696(3) n
As O5 . 1.712(3) n
V1 O3 . 1.640(4) n
V1 O6 . 1.648(3) n
V1 O1 2_554 2.011(3) n
V1 O4 . 2.012(3) n
V1 O2 2_554 2.053(4) n
V2 O7 . 1.637(4) n
V2 O8 . 1.637(5) n
V2 O5 . 1.849(4) n
V2 O5 8_565 1.849(4) n
K1 O6 . 2.706(3) n
K1 O5 . 2.718(3) n
K1 O3 6_556 2.834(3) n
K1 O1 2_554 2.853(4) n
K1 O8 6_557 2.864(4) n
K1 O3 2 2.889(5) n
K1 O1 6_557 2.925(4) n
K1 O2 . 2.926(5) n
K1 O7 . 3.037(5) n
K2 O4 3 2.696(4) n
K2 O4 6_656 2.696(4) n
K2 O6 . 2.778(4) n
K2 O6 8_565 2.778(4) n
K2 O6 3 2.931(4) n
K2 O6 6_656 2.931(4) n
K2 O7 . 2.997(4) n
